data_4020984
loop_
_publ_author_name
'Jye-Shane Yang'
'Yan-Duo Lin'
'Yu-Hsi Lin'
'Fen-Ling Liao'

_publ_section_title
;
 Zn(II)-Induced Ground-State \p-Deconjugation and
 Excited-State Electron Transfer in
 N,N-Bis(2-pyridyl)amino-Substituted Arenes
;
_journal_name_full 'Journal of Organic Chemistry'
_journal_page_first 3517
_journal_page_last 3525
_journal_paper_doi 10.1021/jo049902z
_journal_volume 69
_journal_year 2004
_chemical_formula_sum 'C25 H18 N4'
_chemical_formula_weight 374.43
_space_group_IT_number 15
_symmetry_cell_setting monoclinic
_symmetry_space_group_name_Hall '-C 2yc'
_symmetry_space_group_name_H-M 'C 1 2/c 1'
_cell_angle_alpha 90.00
_cell_angle_beta 97.587(2)
_cell_angle_gamma 90.00
_cell_formula_units_Z 8
_cell_length_a 14.8941(11)
_cell_length_b 18.3144(13)
_cell_length_c 14.9160(11)
_cell_measurement_temperature 295(2)
_cell_volume 4033.1(5)
_diffrn_ambient_temperature 295(2)
_exptl_crystal_density_diffrn 1.233
_cod_depositor_comments
;
The following automatic conversions were performed:
'_symmetry_cell_setting' value 'Monoclinic' changed to 'monoclinic'
according to '/home/saulius/struct/CIF-dictionaries/cif_core.dic'
dictionary named 'cif_core.dic' version 2.4.1 from 2010-06-29.

Automatic conversion script
Id: cif_fix_enum 1527 2010-12-29 10:47:43Z saulius 
;
_cod_original_sg_symbol_H-M 'C 2/c'
_cod_database_code 4020984

loop_
_symmetry_equiv_pos_as_xyz
'x, y, z'
'-x, y, -z+1/2'
'x+1/2, y+1/2, z'
'-x+1/2, y+1/2, -z+1/2'
'-x, -y, -z'
'x, -y, z-1/2'
'-x+1/2, -y+1/2, -z'
'x+1/2, -y+1/2, z-1/2'

loop_
_atom_site_label
_atom_site_type_symbol
_atom_site_fract_x
_atom_site_fract_y
_atom_site_fract_z
_atom_site_U_iso_or_equiv
_atom_site_adp_type
_atom_site_occupancy
_atom_site_symmetry_multiplicity
_atom_site_calc_flag
_atom_site_refinement_flags
_atom_site_disorder_assembly
_atom_site_disorder_group
N1 N 0.15722(11) 0.05566(8) 0.05440(11) 0.0578(4) Uani 1 1 d . . .
N2 N 0.22565(14) 0.14939(9) -0.01532(13) 0.0761(6) Uani 1 1 d . . .
N3 N 0.19074(12) 0.08381(9) 0.20714(12) 0.0612(5) Uani 1 1 d . . .
N4 N -0.07294(16) -0.64588(11) 0.13551(18) 0.1045(8) Uani 1 1 d . . .
C1 C 0.18840(13) 0.08330(10) -0.02311(14) 0.0540(5) Uani 1 1 d . . .
C2 C 0.17900(14) 0.04529(10) -0.10367(14) 0.0611(6) Uani 1 1 d . . .
C3 C 0.20992(17) 0.07588(13) -0.17699(15) 0.0761(7) Uani 1 1 d . . .
C4 C 0.2478(2) 0.14339(14) -0.17042(18) 0.0964(9) Uani 1 1 d . . .
C5 C 0.2530(2) 0.17813(13) -0.08944(19) 0.0989(10) Uani 1 1 d . . .
C6 C 0.14743(13) 0.10341(9) 0.12819(14) 0.0515(5) Uani 1 1 d . . .
C7 C 0.09445(15) 0.16558(11) 0.11600(15) 0.0661(6) Uani 1 1 d . . .
C8 C 0.08964(17) 0.20980(11) 0.18928(19) 0.0763(7) Uani 1 1 d . . .
C9 C 0.13480(18) 0.19138(12) 0.27104(18) 0.0762(7) Uani 1 1 d . . .
C10 C 0.18304(17) 0.12798(12) 0.27730(15) 0.0727(6) Uani 1 1 d . . .
C11 C 0.14224(14) -0.02030(10) 0.06664(13) 0.0548(5) Uani 1 1 d . . .
C12 C 0.06462(14) -0.04292(10) 0.10008(15) 0.0623(6) Uani 1 1 d . . .
C13 C 0.04856(14) -0.11648(11) 0.11199(16) 0.0668(6) Uani 1 1 d . . .
C14 C 0.10918(15) -0.16941(10) 0.08948(15) 0.0634(6) Uani 1 1 d . . .
C15 C 0.18746(16) -0.14544(11) 0.05832(16) 0.0700(6) Uani 1 1 d . . .
C16 C 0.20449(15) -0.07242(10) 0.04745(15) 0.0639(6) Uani 1 1 d . . .
C17 C 0.09258(17) -0.24831(12) 0.09659(17) 0.0736(6) Uani 1 1 d . . .
C18 C 0.02093(16) -0.28050(12) 0.11631(16) 0.0726(6) Uani 1 1 d . . .
C19 C 0.00431(15) -0.36019(11) 0.12063(14) 0.0622(6) Uani 1 1 d . . .
C20 C -0.07747(15) -0.38430(11) 0.14272(16) 0.0690(6) Uani 1 1 d . . .
C21 C -0.09614(15) -0.45768(11) 0.14788(16) 0.0667(6) Uani 1 1 d . . .
C22 C -0.03291(15) -0.50916(10) 0.13077(14) 0.0595(5) Uani 1 1 d . . .
C23 C 0.04990(15) -0.48656(12) 0.10838(16) 0.0688(6) Uani 1 1 d . . .
C24 C 0.06735(15) -0.41228(13) 0.10332(16) 0.0709(6) Uani 1 1 d . . .
C25 C -0.05456(16) -0.58570(13) 0.13425(16) 0.0732(6) Uani 1 1 d . . .
H2A H 0.1537 0.0032 -0.1051 0.080 Uiso 1 1 d . . .
H3A H 0.2035 0.0501 -0.2308 0.080 Uiso 1 1 d . . .
H4A H 0.2672 0.1646 -0.2193 0.080 Uiso 1 1 d . . .
H5A H 0.2763 0.2245 -0.0824 0.080 Uiso 1 1 d . . .
H7A H 0.0664 0.1766 0.0569 0.080 Uiso 1 1 d . . .
H8A H 0.0577 0.2532 0.1816 0.080 Uiso 1 1 d . . .
H9A H 0.1294 0.2188 0.3229 0.080 Uiso 1 1 d . . .
H10A H 0.2169 0.1134 0.3343 0.080 Uiso 1 1 d . . .
H12A H 0.0217 -0.0068 0.1159 0.080 Uiso 1 1 d . . .
H13A H -0.0036 -0.1286 0.1367 0.080 Uiso 1 1 d . . .
H15A H 0.2342 -0.1830 0.0418 0.080 Uiso 1 1 d . . .
H16A H 0.2638 -0.0559 0.0238 0.080 Uiso 1 1 d . . .
H17A H 0.1381 -0.2843 0.0843 0.080 Uiso 1 1 d . . .
H18A H -0.0307 -0.2474 0.1317 0.080 Uiso 1 1 d . . .
H20A H -0.1241 -0.3476 0.1550 0.080 Uiso 1 1 d . . .
H21A H -0.1536 -0.4747 0.1647 0.080 Uiso 1 1 d . . .
H23A H 0.0908 -0.5226 0.0982 0.080 Uiso 1 1 d . . .
H24A H 0.1209 -0.3994 0.0870 0.080 Uiso 1 1 d . . .

loop_
_atom_site_aniso_label
_atom_site_aniso_U_11
_atom_site_aniso_U_22
_atom_site_aniso_U_33
_atom_site_aniso_U_23
_atom_site_aniso_U_13
_atom_site_aniso_U_12
N1 0.0739(12) 0.0413(9) 0.0597(11) -0.0044(8) 0.0142(9) -0.0041(8)
N2 0.1100(16) 0.0532(11) 0.0687(12) -0.0085(9) 0.0249(11) -0.0192(10)
N3 0.0715(12) 0.0497(9) 0.0621(11) -0.0029(8) 0.0080(9) 0.0087(8)
N4 0.1046(18) 0.0544(12) 0.154(2) 0.0302(13) 0.0150(16) -0.0044(12)
C1 0.0591(12) 0.0448(10) 0.0575(12) -0.0013(9) 0.0053(10) 0.0024(9)
C2 0.0676(14) 0.0518(11) 0.0631(14) -0.0096(10) 0.0055(11) -0.0052(10)
C3 0.0991(19) 0.0729(15) 0.0554(14) -0.0127(12) 0.0072(13) 0.0016(14)
C4 0.159(3) 0.0699(16) 0.0671(17) -0.0004(13) 0.0393(17) -0.0197(17)
C5 0.162(3) 0.0606(14) 0.0826(19) -0.0117(13) 0.0470(18) -0.0380(16)
C6 0.0534(12) 0.0415(10) 0.0608(13) -0.0007(9) 0.0120(10) -0.0011(9)
C7 0.0685(14) 0.0595(13) 0.0714(15) 0.0077(11) 0.0132(11) 0.0152(11)
C8 0.0840(17) 0.0535(13) 0.098(2) 0.0007(13) 0.0365(15) 0.0202(12)
C9 0.0972(19) 0.0596(14) 0.0769(17) -0.0165(12) 0.0298(14) 0.0032(13)
C10 0.0890(17) 0.0668(14) 0.0614(15) -0.0076(11) 0.0062(12) 0.0033(12)
C11 0.0627(13) 0.0422(10) 0.0583(12) -0.0044(9) 0.0035(10) -0.0052(9)
C12 0.0622(14) 0.0483(11) 0.0753(15) -0.0011(10) 0.0046(11) 0.0000(10)
C13 0.0594(13) 0.0595(13) 0.0801(15) 0.0010(11) 0.0042(11) -0.0112(11)
C14 0.0714(15) 0.0443(11) 0.0699(14) -0.0030(10) -0.0076(11) -0.0029(10)
C15 0.0715(15) 0.0502(12) 0.0885(17) -0.0040(11) 0.0118(13) -0.0001(11)
C16 0.0697(14) 0.0485(12) 0.0741(15) -0.0031(10) 0.0120(11) -0.0015(10)
C17 0.0746(16) 0.0557(13) 0.0880(17) 0.0008(11) 0.0010(13) -0.0045(11)
C18 0.0718(15) 0.0642(14) 0.0807(16) 0.0007(12) 0.0058(12) -0.0064(12)
C19 0.0689(15) 0.0521(12) 0.0630(14) 0.0005(10) -0.0006(11) -0.0072(11)
C20 0.0667(15) 0.0565(13) 0.0825(16) -0.0026(11) 0.0051(12) -0.0039(11)
C21 0.0633(14) 0.0588(13) 0.0777(15) 0.0034(11) 0.0076(11) -0.0103(11)
C22 0.0643(14) 0.0499(11) 0.0619(13) 0.0117(10) -0.0004(10) -0.0048(10)
C23 0.0640(15) 0.0605(13) 0.0810(16) 0.0059(11) 0.0058(12) 0.0003(11)
C24 0.0625(14) 0.0746(15) 0.0761(15) 0.0053(12) 0.0107(12) -0.0193(12)
C25 0.0711(15) 0.0584(14) 0.0887(17) 0.0204(12) 0.0052(12) 0.0023(12)

loop_
_geom_bond_atom_site_label_1
_geom_bond_atom_site_label_2
_geom_bond_distance
_geom_bond_site_symmetry_2
_geom_bond_publ_flag
N1 C1 1.397(2) . ?
N1 C11 1.425(2) . ?
N1 C6 1.428(2) . ?
N2 C1 1.330(2) . ?
N2 C5 1.336(3) . ?
N3 C6 1.316(2) . ?
N3 C10 1.340(3) . ?
N4 C25 1.136(3) . ?
C1 C2 1.380(3) . ?
C2 C3 1.362(3) . ?
C3 C4 1.357(3) . ?
C4 C5 1.358(3) . ?
C6 C7 1.384(3) . ?
C7 C8 1.370(3) . ?
C8 C9 1.355(3) . ?
C9 C10 1.362(3) . ?
C11 C12 1.382(3) . ?
C11 C16 1.387(3) . ?
C12 C13 1.384(3) . ?
C13 C14 1.396(3) . ?
C14 C15 1.382(3) . ?
C14 C17 1.472(3) . ?
C15 C16 1.375(3) . ?
C17 C18 1.287(3) . ?
C18 C19 1.483(3) . ?
C19 C20 1.376(3) . ?
C19 C24 1.386(3) . ?
C20 C21 1.377(3) . ?
C21 C22 1.380(3) . ?
C22 C23 1.383(3) . ?
C22 C25 1.441(3) . ?
C23 C24 1.389(3) . ?

loop_
_cod_related_entry_id
_cod_related_entry_database
_cod_related_entry_code
1 ChemSpider 30658486
